data_2200593
loop_
_publ_author_name
'Yang, Qi-Yun'
'Zhou, Zhong-Yuan'
'Qi, Jian-Ying'

_publ_section_title
;
 (<i>R</i>)-<i>N</i>-(1-Phenylethyl)quinoline-2-carboxamide
;
_journal_issue 10
_journal_name_full 'Acta Crystallographica Section E'
_journal_page_first o971
_journal_page_last o972
_journal_paper_doi 10.1107/S1600536801014325
_journal_volume 57
_journal_year 2001
_chemical_formula_iupac 'C18 H16 N2 O'
_chemical_formula_moiety 'C18 H16 N2 O'
_chemical_formula_sum 'C18 H16 N2 O'
_chemical_formula_weight 276.33
_chemical_name_systematic
;
(R)-N-(1-Phenylethyl)quinoline-2-carboxamide
;
_space_group_IT_number 4
_symmetry_cell_setting monoclinic
_symmetry_space_group_name_Hall 'P 2yb'
_symmetry_space_group_name_H-M 'P 1 21 1'
_cell_angle_alpha 90.00
_cell_angle_beta 98.687(4)
_cell_angle_gamma 90.00
_cell_formula_units_Z 2
_cell_length_a 5.5955(11)
_cell_length_b 10.684(2)
_cell_length_c 12.224(2)
_cell_measurement_reflns_used 2871
_cell_measurement_temperature 294(2)
_cell_measurement_theta_max 27.5
_cell_measurement_theta_min 1
_cell_volume 722.4(2)
_computing_cell_refinement SMART
_computing_data_collection 'SMART (Siemens, 1995)'
_computing_data_reduction 'SHELXTL-NT (Siemens, 1995)'
_computing_molecular_graphics SHELXTL-NT
_computing_publication_material SHELXTL-NT
_computing_structure_refinement 'SHELXL97 (Sheldrick, 1997)'
_computing_structure_solution 'SHELXS97 (Sheldrick, 1990)'
_diffrn_ambient_temperature 294(2)
_diffrn_measured_fraction_theta_full .997
_diffrn_measured_fraction_theta_max .997
_diffrn_measurement_device_type 'Bruker CCD area-detector'
_diffrn_measurement_method '\f and \w'
_diffrn_radiation_monochromator graphite
_diffrn_radiation_source 'fine-focus sealed tube'
_diffrn_radiation_type MoK\a
_diffrn_radiation_wavelength .71073
_diffrn_reflns_av_R_equivalents .0234
_diffrn_reflns_av_sigmaI/netI .0332
_diffrn_reflns_limit_h_max 7
_diffrn_reflns_limit_h_min -7
_diffrn_reflns_limit_k_max 9
_diffrn_reflns_limit_k_min -13
_diffrn_reflns_limit_l_max 15
_diffrn_reflns_limit_l_min -15
_diffrn_reflns_number 4900
_diffrn_reflns_theta_full 27.54
_diffrn_reflns_theta_max 27.54
_diffrn_reflns_theta_min 1.69
_exptl_absorpt_coefficient_mu .080
_exptl_absorpt_correction_T_max .9921
_exptl_absorpt_correction_T_min .9780
_exptl_absorpt_correction_type empirical
_exptl_absorpt_process_details '(SADABS; Sheldrick, 1996)'
_exptl_crystal_colour colourless
_exptl_crystal_density_diffrn 1.270
_exptl_crystal_density_method 'not measured'
_exptl_crystal_description plate
_exptl_crystal_F_000 292
_exptl_crystal_size_max .28
_exptl_crystal_size_mid .20
_exptl_crystal_size_min .10
_refine_diff_density_max .111
_refine_diff_density_min -.120
_refine_ls_extinction_method none
_refine_ls_goodness_of_fit_ref .955
_refine_ls_hydrogen_treatment constr
_refine_ls_matrix_type full
_refine_ls_number_parameters 190
_refine_ls_number_reflns 2371
_refine_ls_number_restraints 1
_refine_ls_restrained_S_all .954
_refine_ls_R_factor_all .0547
_refine_ls_R_factor_gt .0380
_refine_ls_shift/su_max <0.001
_refine_ls_shift/su_mean .000
_refine_ls_structure_factor_coef Fsqd
_refine_ls_weighting_details 'calc w = 1/[\s^2^(Fo^2^)+(0.1P)^2^] where P = (Fo^2^+2Fc^2^)/3'
_refine_ls_weighting_scheme calc
_refine_ls_wR_factor_ref .0898
_reflns_number_gt 1768
_reflns_number_total 2371
_reflns_threshold_expression I>2\s(I)
_cod_data_source_file bt6079.cif
_cod_data_source_block I
_cod_depositor_comments
;
The following automatic conversions were performed:
'_symmetry_cell_setting' value 'Monoclinic' changed to 'monoclinic'
according to '/home/saulius/struct/CIF-dictionaries/cif_core.dic'
dictionary named 'cif_core.dic' version 2.4.1 from 2010-06-29.

Automatic conversion script
Id: cif_fix_enum 1527 2010-12-29 10:47:43Z saulius 

The following automatic conversions were performed:

'_symmetry_cell_setting' value 'Monoclinic' changed to 'monoclinic'
according to /home/saulius/struct/CIF-dictionaries/cif_core.dic
dictionary named 'cif_core.dic' version 2.4.1 from 2010-06-29.

Automatic conversion script
Id: cif_fix_values 1715 2011-07-08 13:25:40Z adriana 
;
_cod_original_sg_symbol_H-M 'P 21'
_cod_database_code 2200593
_cod_database_fobs_code 2200593

loop_
_symmetry_equiv_pos_as_xyz
'x, y, z'
'-x, y+1/2, -z'

loop_
_atom_site_label
_atom_site_fract_x
_atom_site_fract_y
_atom_site_fract_z
_atom_site_U_iso_or_equiv
_atom_site_adp_type
_atom_site_calc_flag
_atom_site_refinement_flags
_atom_site_occupancy
_atom_site_disorder_assembly
_atom_site_disorder_group
_atom_site_type_symbol
O1 -.3133(3) .21680(16) .12833(12) .0691(5) Uani d . 1 . . O
N1 .0831(3) .17179(18) .14073(12) .0542(4) Uani d . 1 . . N
H1A .2258 .1858 .1756 .065 Uiso calc R 1 . . H
N2 .1586(3) .30859(15) .33384(12) .0465(4) Uani d . 1 . . N
C1 .2094(4) .2274(2) -.08681(17) .0574(6) Uani d . 1 . . C
H1B .3449 .2421 -.0343 .069 Uiso calc R 1 . . H
C2 .1906(4) .2847(2) -.18824(17) .0637(6) Uani d . 1 . . C
H2B .3127 .3381 -.2035 .076 Uiso calc R 1 . . H
C3 -.0063(4) .2639(2) -.26704(17) .0661(7) Uani d . 1 . . C
H3A -.0177 .3021 -.3360 .079 Uiso calc R 1 . . H
C4 -.1863(4) .1864(3) -.24348(18) .0673(7) Uani d . 1 . . C
H4A -.3213 .1723 -.2965 .081 Uiso calc R 1 . . H
C5 -.1688(4) .1289(2) -.14121(17) .0574(6) Uani d . 1 . . C
H5A -.2924 .0766 -.1259 .069 Uiso calc R 1 . . H
C6 .0308(3) .1486(2) -.06166(16) .0482(5) Uani d . 1 . . C
C7 .0540(4) .0823(2) .04895(16) .0523(5) Uani d . 1 . . C
H7A -.0960 .0357 .0513 .063 Uiso calc R 1 . . H
C8 .2611(4) -.0106(2) .06516(19) .0647(6) Uani d . 1 . . C
H8A .2677 -.0505 .1359 .097 Uiso calc R 1 . . H
H8B .4104 .0325 .0621 .097 Uiso calc R 1 . . H
H8C .2363 -.0727 .0078 .097 Uiso calc R 1 . . H
C9 -.1031(4) .2323(2) .17215(15) .0508(5) Uani d . 1 . . C
C10 -.0475(3) .32209(19) .26686(14) .0469(5) Uani d . 1 . . C
C11 -.2200(4) .4130(2) .28159(18) .0583(6) Uani d . 1 . . C
H11A -.3639 .4182 .2326 .070 Uiso calc R 1 . . H
C12 -.1752(4) .4929(2) .36763(18) .0623(6) Uani d . 1 . . C
H12A -.2862 .5553 .3770 .075 Uiso calc R 1 . . H
C13 .0400(4) .48168(19) .44329(16) .0513(5) Uani d . 1 . . C
C14 .0995(5) .5604(2) .53617(19) .0661(6) Uani d . 1 . . C
H14A -.0067 .6234 .5499 .079 Uiso calc R 1 . . H
C15 .3104(5) .5447(2) .60535(19) .0687(7) Uani d . 1 . . C
H15A .3499 .5981 .6654 .082 Uiso calc R 1 . . H
C16 .4681(4) .4490(2) .58715(17) .0649(6) Uani d . 1 . . C
H16A .6107 .4381 .6362 .078 Uiso calc R 1 . . H
C17 .4169(4) .3713(2) .49884(15) .0555(5) Uani d . 1 . . C
H17A .5240 .3075 .4881 .067 Uiso calc R 1 . . H
C18 .2032(3) .38675(18) .42357(14) .0445(5) Uani d . 1 . . C

loop_
_atom_site_aniso_label
_atom_site_aniso_U_11
_atom_site_aniso_U_22
_atom_site_aniso_U_33
_atom_site_aniso_U_12
_atom_site_aniso_U_13
_atom_site_aniso_U_23
O1 .0534(9) .0819(12) .0688(9) -.0096(8) -.0011(7) -.0087(8)
N1 .0500(10) .0606(11) .0497(9) -.0063(9) -.0004(7) -.0070(8)
N2 .0524(10) .0451(9) .0422(8) .0002(8) .0079(7) .0011(7)
C1 .0482(11) .0664(15) .0545(12) -.0076(11) -.0025(9) -.0008(11)
C2 .0587(13) .0697(16) .0627(13) -.0059(12) .0093(11) .0039(12)
C3 .0702(15) .0755(17) .0514(12) .0165(14) .0056(11) .0032(11)
C4 .0548(13) .0873(18) .0541(12) .0071(13) -.0098(10) -.0132(12)
C5 .0460(11) .0662(16) .0582(13) -.0048(11) .0014(10) -.0121(11)
C6 .0435(10) .0485(12) .0513(10) -.0002(9) .0033(8) -.0112(9)
C7 .0509(12) .0511(12) .0526(11) -.0097(10) .0006(9) -.0064(10)
C8 .0715(14) .0521(14) .0679(13) .0006(12) .0017(11) .0022(11)
C9 .0547(12) .0529(12) .0436(10) -.0075(10) .0027(9) .0070(9)
C10 .0493(11) .0475(12) .0440(10) -.0044(10) .0074(9) .0105(9)
C11 .0542(12) .0623(15) .0565(12) .0044(12) .0026(9) .0056(11)
C12 .0617(14) .0560(14) .0699(14) .0146(12) .0123(11) .0037(13)
C13 .0612(13) .0445(12) .0486(11) .0022(10) .0096(9) .0032(9)
C14 .0826(17) .0525(15) .0642(14) .0110(12) .0143(12) -.0083(12)
C15 .0865(17) .0639(16) .0540(13) -.0018(14) .0054(12) -.0146(11)
C16 .0642(14) .0781(16) .0497(13) .0017(13) -.0005(10) -.0061(11)
C17 .0563(12) .0615(14) .0472(10) .0072(11) .0025(10) -.0047(10)
C18 .0498(11) .0428(11) .0421(10) -.0033(9) .0104(8) .0028(9)

loop_
_atom_type_symbol
_atom_type_description
_atom_type_scat_dispersion_real
_atom_type_scat_dispersion_imag
_atom_type_scat_source
C C .0033 .0016 'International Tables Vol C Tables 4.2.6.8 and 6.1.1.4'
H H .0000 .0000 'International Tables Vol C Tables 4.2.6.8 and 6.1.1.4'
N N .0061 .0033 'International Tables Vol C Tables 4.2.6.8 and 6.1.1.4'
O O .0106 .0060 'International Tables Vol C Tables 4.2.6.8 and 6.1.1.4'

loop_
_geom_angle_atom_site_label_1
_geom_angle_atom_site_label_2
_geom_angle_atom_site_label_3
_geom_angle
C9 N1 C7 122.48(16)
C9 N1 H1A 118.8
C7 N1 H1A 118.8
C10 N2 C18 117.84(17)
C2 C1 C6 121.02(19)
C2 C1 H1B 119.5
C6 C1 H1B 119.5
C3 C2 C1 120.5(2)
C3 C2 H2B 119.8
C1 C2 H2B 119.8
C4 C3 C2 119.4(2)
C4 C3 H3A 120.3
C2 C3 H3A 120.3
C3 C4 C5 120.4(2)
C3 C4 H4A 119.8
C5 C4 H4A 119.8
C6 C5 C4 120.5(2)
C6 C5 H5A 119.7
C4 C5 H5A 119.7
C1 C6 C5 118.22(19)
C1 C6 C7 121.19(17)
C5 C6 C7 120.58(19)
N1 C7 C6 111.31(17)
N1 C7 C8 109.47(16)
C6 C7 C8 112.57(18)
N1 C7 H7A 107.8
C6 C7 H7A 107.8
C8 C7 H7A 107.8
C7 C8 H8A 109.5
C7 C8 H8B 109.5
H8A C8 H8B 109.5
C7 C8 H8C 109.5
H8A C8 H8C 109.5
H8B C8 H8C 109.5
O1 C9 N1 123.29(19)
O1 C9 C10 119.8(2)
N1 C9 C10 116.95(17)
N2 C10 C11 123.49(19)
N2 C10 C9 118.02(18)
C11 C10 C9 118.46(18)
C12 C11 C10 119.3(2)
C12 C11 H11A 120.4
C10 C11 H11A 120.4
C11 C12 C13 119.9(2)
C11 C12 H12A 120.1
C13 C12 H12A 120.1
C12 C13 C18 117.44(18)
C12 C13 C14 123.5(2)
C18 C13 C14 119.09(18)
C15 C14 C13 120.4(2)
C15 C14 H14A 119.8
C13 C14 H14A 119.8
C14 C15 C16 120.4(2)
C14 C15 H15A 119.8
C16 C15 H15A 119.8
C17 C16 C15 120.9(2)
C17 C16 H16A 119.5
C15 C16 H16A 119.5
C16 C17 C18 120.4(2)
C16 C17 H17A 119.8
C18 C17 H17A 119.8
N2 C18 C17 119.15(18)
N2 C18 C13 122.04(16)
C17 C18 C13 118.81(17)

loop_
_geom_bond_atom_site_label_1
_geom_bond_atom_site_label_2
_geom_bond_site_symmetry_2
_geom_bond_distance
_geom_bond_publ_flag
O1 C9 . 1.227(2) ?
N1 C9 . 1.331(3) ?
N1 C7 . 1.464(3) ?
N1 H1A . .8600 ?
N2 C10 . 1.317(2) ?
N2 C18 . 1.371(2) ?
C1 C2 . 1.372(3) ?
C1 C6 . 1.377(3) ?
C1 H1B . .9300 ?
C2 C3 . 1.368(3) ?
C2 H2B . .9300 ?
C3 C4 . 1.368(4) ?
C3 H3A . .9300 ?
C4 C5 . 1.383(3) ?
C4 H4A . .9300 ?
C5 C6 . 1.382(3) ?
C5 H5A . .9300 ?
C6 C7 . 1.514(3) ?
C7 C8 . 1.516(3) ?
C7 H7A . .9800 ?
C8 H8A . .9600 ?
C8 H8B . .9600 ?
C8 H8C . .9600 ?
C9 C10 . 1.500(3) ?
C10 C11 . 1.400(3) ?
C11 C12 . 1.349(3) ?
C11 H11A . .9300 ?
C12 C13 . 1.408(3) ?
C12 H12A . .9300 ?
C13 C18 . 1.410(3) ?
C13 C14 . 1.412(3) ?
C14 C15 . 1.354(3) ?
C14 H14A . .9300 ?
C15 C16 . 1.390(3) ?
C15 H15A . .9300 ?
C16 C17 . 1.357(3) ?
C16 H16A . .9300 ?
C17 C18 . 1.404(3) ?
C17 H17A . .9300 ?

loop_
_geom_hbond_atom_site_label_D
_geom_hbond_atom_site_label_H
_geom_hbond_atom_site_label_A
_geom_hbond_distance_DH
_geom_hbond_distance_HA
_geom_hbond_distance_DA
_geom_hbond_angle_DHA
N1 H1A N2 .86 2.41 2.754(2) 104.3

loop_
_cod_related_entry_id
_cod_related_entry_database
_cod_related_entry_code
1 ChemSpider 740726
